data_2240967
loop_
_publ_author_name
'Thekku Veedu, Sreevidya'
'Techert, Simone'

_publ_section_title
;
 Crystal structure of
 <i>trans</i>-1-{2-[4-(dimethylamino)phenyl]ethyl}-4-[2-(pyren-1-yl)ethyl]cyclohexane
;
_journal_coeditor_code SU5171
_journal_issue 8
_journal_name_full 'Acta Crystallographica Section E'
_journal_page_first o629
_journal_page_last o630
_journal_paper_doi 10.1107/S2056989015013729
_journal_volume 71
_journal_year 2015
_chemical_formula_iupac 'C34 H37 N'
_chemical_formula_moiety 'C34 H37 N'
_chemical_formula_sum 'C34 H37 N'
_chemical_formula_weight 459.64
_chemical_name_systematic
;
<i>trans</i>-1-{2-[4-(Dimethylamino)phenyl]ethyl}-4-[2-(pyren-1-yl)ethyl]cyclohexane
;
_space_group_crystal_system monoclinic
_space_group_IT_number 14
_space_group_name_Hall '-P 2yn'
_space_group_name_H-M_alt 'P 1 21/n 1'
_symmetry_space_group_name_Hall '-P 2yn'
_symmetry_space_group_name_H-M 'P 1 21/n 1'
_atom_sites_solution_hydrogens geom
_atom_sites_solution_primary direct
_atom_sites_solution_secondary difmap
_audit_creation_method SHELXL-2014/7
_cell_angle_alpha 90
_cell_angle_beta 91.473(4)
_cell_angle_gamma 90
_cell_formula_units_Z 4
_cell_length_a 7.1927(4)
_cell_length_b 10.4082(6)
_cell_length_c 33.399(2)
_cell_measurement_reflns_used 2860
_cell_measurement_temperature 100(2)
_cell_measurement_theta_max 26.75
_cell_measurement_theta_min 2.45
_cell_volume 2499.5(3)
_computing_cell_refinement
;
SAINT (Bruker, 2012)
;
_computing_data_collection
;
APEX2 (Bruker, 2012)
;
_computing_data_reduction
;
SAINT (Bruker, 2012)
;
_computing_molecular_graphics
;
SHELXTL (Sheldrick, 2008)
;
_computing_publication_material
;
PLATON (Spek, 2009)
;
_computing_structure_refinement
;
SHELXL2014 (Sheldrick, 2015)
;
_computing_structure_solution
;
SHELXS2014 (Sheldrick, 2008)
;
_diffrn_ambient_temperature 100(2)
_diffrn_measured_fraction_theta_full 0.979
_diffrn_measured_fraction_theta_max 0.979
_diffrn_measurement_device_type 'Bruker SMART APEXII DUO'
_diffrn_measurement_method '\f and \w scan'
_diffrn_radiation_type MoK\a
_diffrn_radiation_wavelength 0.71073
_diffrn_reflns_av_R_equivalents 0.087
_diffrn_reflns_limit_h_max 8
_diffrn_reflns_limit_h_min -8
_diffrn_reflns_limit_k_max 12
_diffrn_reflns_limit_k_min -12
_diffrn_reflns_limit_l_max 39
_diffrn_reflns_limit_l_min -39
_diffrn_reflns_number 38082
_diffrn_reflns_theta_full 25.127
_diffrn_reflns_theta_max 25.127
_diffrn_reflns_theta_min 2.050
_exptl_absorpt_coefficient_mu 0.069
_exptl_absorpt_correction_T_max 0.9897
_exptl_absorpt_correction_T_min 0.9761
_exptl_absorpt_correction_type multi-scan
_exptl_absorpt_process_details
;
(SADABS; Bruker, 2012)
;
_exptl_crystal_colour colorless
_exptl_crystal_density_diffrn 1.221
_exptl_crystal_density_method 'not measured'
_exptl_crystal_description Plate
_exptl_crystal_F_000 992
_exptl_crystal_size_max 0.350
_exptl_crystal_size_mid 0.250
_exptl_crystal_size_min 0.150
_refine_diff_density_max 0.356
_refine_diff_density_min -0.324
_refine_ls_extinction_coef 0.0031(4)
_refine_ls_extinction_expression Fc^*^=kFc[1+0.001xFc^2^\l^3^/sin(2\q)]^-1/4^
_refine_ls_extinction_method
;
SHELXL2014 (Sheldrick, 2015)
;
_refine_ls_goodness_of_fit_ref 1.073
_refine_ls_hydrogen_treatment constr
_refine_ls_matrix_type full
_refine_ls_number_parameters 320
_refine_ls_number_reflns 38082
_refine_ls_number_restraints 0
_refine_ls_restrained_S_all 1.073
_refine_ls_R_factor_all 0.1086
_refine_ls_R_factor_gt 0.0693
_refine_ls_shift/su_max 0.000
_refine_ls_shift/su_mean 0.000
_refine_ls_structure_factor_coef Fsqd
_refine_ls_weighting_details 'w=1/[\s^2^(Fo^2^)+(0.0001P)^2^+8.0460P] where P=(Fo^2^+2Fc^2^)/3'
_refine_ls_weighting_scheme calc
_refine_ls_wR_factor_gt 0.1751
_refine_ls_wR_factor_ref 0.1948
_reflns_number_gt 23477
_reflns_number_total 38082
_reflns_threshold_expression 'I > 2\s(I)'
_cod_data_source_file su5171sup1.cif
_cod_data_source_block I
_cod_database_code 2240967
_cod_database_fobs_code 2240967
_shelx_space_group_comment
;
The symmetry employed for this shelxl refinement is uniquely defined
by the following loop, which should always be used as a source of
symmetry information in preference to the above space-group names.
They are only intended as comments.
;
_shelx_estimated_absorpt_t_min 0.976
_shelx_estimated_absorpt_t_max 0.990

loop_
_space_group_symop_operation_xyz
'x, y, z'
'-x+1/2, y+1/2, -z+1/2'
'-x, -y, -z'
'x-1/2, -y-1/2, z-1/2'

loop_
_atom_site_type_symbol
_atom_site_label
_atom_site_fract_x
_atom_site_fract_y
_atom_site_fract_z
_atom_site_U_iso_or_equiv
_atom_site_adp_type
_atom_site_calc_flag
_atom_site_occupancy
C C1 -0.7622(6) 0.4345(4) -0.13130(13) 0.0228(11) Uani d 1
C C2 -0.6154(6) 0.3625(4) -0.14560(13) 0.0275(12) Uani d 1
H H2 -0.6292 0.3197 -0.1706 0.033 Uiso calc 1
C C3 -0.4497(7) 0.3522(4) -0.12399(13) 0.0293(12) Uani d 1
H H3 -0.3522 0.3019 -0.1346 0.035 Uiso calc 1
C C4 -0.4209(6) 0.4124(4) -0.08757(13) 0.0248(12) Uani d 1
C C5 -0.5662(6) 0.4859(4) -0.07374(13) 0.0275(12) Uani d 1
H H5 -0.5505 0.5298 -0.0490 0.033 Uiso calc 1
C C6 -0.7332(6) 0.4975(4) -0.09472(13) 0.0267(12) Uani d 1
H H6 -0.8295 0.5488 -0.0842 0.032 Uiso calc 1
C C7 -0.2415(6) 0.3977(4) -0.06387(13) 0.0285(12) Uani d 1
H H7A -0.2037 0.4827 -0.0532 0.034 Uiso calc 1
H H7B -0.1436 0.3684 -0.0821 0.034 Uiso calc 1
C C8 -0.2532(6) 0.3027(4) -0.02897(12) 0.0242(12) Uani d 1
H H8A -0.3531 0.3312 -0.0112 0.029 Uiso calc 1
H H8B -0.2891 0.2175 -0.0398 0.029 Uiso calc 1
C C9 -0.0743(6) 0.2881(4) -0.00411(12) 0.0214(11) Uani d 1
H H9 -0.0325 0.3758 0.0043 0.026 Uiso calc 1
C C10 0.0814(6) 0.2270(4) -0.02735(12) 0.0229(11) Uani d 1
H H10A 0.1087 0.2814 -0.0508 0.027 Uiso calc 1
H H10B 0.0401 0.1419 -0.0374 0.027 Uiso calc 1
C C11 0.2574(6) 0.2107(4) -0.00179(12) 0.0253(12) Uani d 1
H H11A 0.3071 0.2967 0.0053 0.030 Uiso calc 1
H H11B 0.3518 0.1660 -0.0177 0.030 Uiso calc 1
C C12 0.2274(6) 0.1351(4) 0.03662(12) 0.0209(11) Uani d 1
H H12 0.1892 0.0459 0.0290 0.025 Uiso calc 1
C C13 0.0694(6) 0.1953(4) 0.05960(12) 0.0245(12) Uani d 1
H H13A 0.0425 0.1411 0.0831 0.029 Uiso calc 1
H H13B 0.1087 0.2809 0.0695 0.029 Uiso calc 1
C C14 -0.1066(6) 0.2095(4) 0.03377(12) 0.0230(11) Uani d 1
H H14A -0.2035 0.2519 0.0496 0.028 Uiso calc 1
H H14B -0.1528 0.1232 0.0261 0.028 Uiso calc 1
C C15 0.4070(6) 0.1263(4) 0.06140(12) 0.0243(12) Uani d 1
H H15A 0.4422 0.2138 0.0704 0.029 Uiso calc 1
H H15B 0.5065 0.0948 0.0440 0.029 Uiso calc 1
C C16 0.3996(6) 0.0392(4) 0.09817(12) 0.0260(12) Uani d 1
H H16A 0.3020 0.0710 0.1160 0.031 Uiso calc 1
H H16B 0.3644 -0.0487 0.0895 0.031 Uiso calc 1
C C17 0.5821(6) 0.0335(4) 0.12126(12) 0.0217(11) Uani d 1
C C18 0.7102(6) -0.0601(4) 0.11161(13) 0.0251(12) Uani d 1
H H18 0.6801 -0.1189 0.0907 0.030 Uiso calc 1
C C19 0.8802(6) -0.0707(4) 0.13140(12) 0.0237(12) Uani d 1
H H19 0.9652 -0.1355 0.1237 0.028 Uiso calc 1
C C20 0.9282(6) 0.0124(4) 0.16246(12) 0.0196(11) Uani d 1
C C21 1.1005(6) 0.0024(4) 0.18479(12) 0.0233(11) Uani d 1
H H21 1.1862 -0.0630 0.1780 0.028 Uiso calc 1
C C22 1.1442(6) 0.0829(4) 0.21503(12) 0.0232(11) Uani d 1
H H22 1.2603 0.0736 0.2290 0.028 Uiso calc 1
C C23 1.0191(6) 0.1825(4) 0.22666(12) 0.0195(11) Uani d 1
C C24 1.0607(6) 0.2681(4) 0.25782(13) 0.0262(12) Uani d 1
H H24 1.1770 0.2618 0.2718 0.031 Uiso calc 1
C C25 0.9356(7) 0.3615(4) 0.26856(13) 0.0271(12) Uani d 1
H H25 0.9661 0.4183 0.2900 0.033 Uiso calc 1
C C26 0.7664(6) 0.3732(4) 0.24839(13) 0.0254(12) Uani d 1
H H26 0.6808 0.4373 0.2563 0.031 Uiso calc 1
C C27 0.7201(6) 0.2921(4) 0.21650(12) 0.0204(11) Uani d 1
C C28 0.5495(6) 0.3042(4) 0.19410(13) 0.0254(12) Uani d 1
H H28 0.4646 0.3701 0.2009 0.030 Uiso calc 1
C C29 0.5058(6) 0.2241(4) 0.16343(13) 0.0236(11) Uani d 1
H H29 0.3916 0.2359 0.1490 0.028 Uiso calc 1
C C30 0.6270(6) 0.1218(4) 0.15210(12) 0.0197(11) Uani d 1
C C31 0.8004(6) 0.1096(4) 0.17320(12) 0.0182(11) Uani d 1
C C32 0.8462(6) 0.1942(4) 0.20562(12) 0.0183(11) Uani d 1
C C33 -0.9569(7) 0.3722(4) -0.18918(13) 0.0396(14) Uani d 1
H H33A -0.8768 0.4107 -0.2092 0.059 Uiso calc 1
H H33B -1.0870 0.3778 -0.1984 0.059 Uiso calc 1
H H33C -0.9228 0.2818 -0.1853 0.059 Uiso calc 1
C C34 -1.0444(6) 0.5568(4) -0.14819(14) 0.0340(13) Uani d 1
H H34A -1.1253 0.5494 -0.1251 0.051 Uiso calc 1
H H34B -1.1207 0.5681 -0.1727 0.051 Uiso calc 1
H H34C -0.9619 0.6310 -0.1445 0.051 Uiso calc 1
N N1 -0.9334(5) 0.4406(4) -0.15151(11) 0.0309(11) Uani d 1

loop_
_atom_site_aniso_label
_atom_site_aniso_U_11
_atom_site_aniso_U_22
_atom_site_aniso_U_33
_atom_site_aniso_U_12
_atom_site_aniso_U_13
_atom_site_aniso_U_23
C1 0.025(3) 0.019(3) 0.025(3) -0.002(2) 0.003(2) 0.002(2)
C2 0.031(3) 0.031(3) 0.021(3) 0.000(3) 0.003(2) -0.003(2)
C3 0.025(3) 0.030(3) 0.033(3) 0.003(2) 0.011(2) 0.000(2)
C4 0.023(3) 0.025(3) 0.028(3) -0.004(2) 0.005(2) 0.003(2)
C5 0.030(3) 0.029(3) 0.024(3) -0.005(3) 0.001(2) -0.006(2)
C6 0.026(3) 0.025(3) 0.030(3) 0.004(2) 0.005(2) -0.004(2)
C7 0.026(3) 0.029(3) 0.031(3) -0.005(2) 0.002(2) 0.005(2)
C8 0.021(3) 0.027(3) 0.024(3) -0.001(2) 0.003(2) -0.003(2)
C9 0.023(3) 0.018(3) 0.024(3) -0.006(2) 0.002(2) -0.001(2)
C10 0.022(3) 0.029(3) 0.018(2) -0.004(2) 0.003(2) 0.001(2)
C11 0.021(3) 0.032(3) 0.023(3) 0.000(2) 0.005(2) -0.002(2)
C12 0.020(3) 0.024(3) 0.020(3) -0.005(2) 0.003(2) 0.001(2)
C13 0.025(3) 0.026(3) 0.022(3) -0.005(2) 0.004(2) 0.001(2)
C14 0.018(3) 0.028(3) 0.023(3) -0.002(2) 0.006(2) -0.003(2)
C15 0.022(3) 0.028(3) 0.023(3) -0.002(2) 0.003(2) -0.002(2)
C16 0.026(3) 0.029(3) 0.023(3) -0.004(2) 0.000(2) 0.000(2)
C17 0.025(3) 0.023(3) 0.017(3) -0.004(2) 0.002(2) 0.003(2)
C18 0.036(3) 0.022(3) 0.017(3) -0.004(2) 0.002(2) -0.002(2)
C19 0.030(3) 0.020(3) 0.021(3) 0.003(2) 0.007(2) 0.001(2)
C20 0.022(3) 0.019(3) 0.018(2) -0.002(2) 0.005(2) 0.004(2)
C21 0.026(3) 0.021(3) 0.024(3) 0.003(2) 0.006(2) 0.007(2)
C22 0.023(3) 0.024(3) 0.023(3) 0.001(2) 0.000(2) 0.006(2)
C23 0.023(3) 0.018(3) 0.017(3) -0.002(2) 0.004(2) 0.004(2)
C24 0.027(3) 0.030(3) 0.022(3) -0.004(2) -0.002(2) 0.001(2)
C25 0.035(3) 0.025(3) 0.022(3) -0.005(3) 0.003(2) -0.004(2)
C26 0.029(3) 0.021(3) 0.026(3) 0.000(2) 0.007(2) -0.003(2)
C27 0.020(3) 0.019(3) 0.022(3) -0.001(2) 0.006(2) 0.003(2)
C28 0.024(3) 0.023(3) 0.029(3) 0.002(2) 0.005(2) 0.002(2)
C29 0.022(3) 0.024(3) 0.025(3) -0.002(2) 0.002(2) 0.003(2)
C30 0.021(3) 0.021(3) 0.018(2) -0.004(2) 0.005(2) 0.004(2)
C31 0.023(3) 0.016(2) 0.015(2) -0.003(2) 0.004(2) 0.004(2)
C32 0.020(3) 0.017(3) 0.017(2) -0.004(2) 0.004(2) 0.005(2)
C33 0.051(4) 0.035(3) 0.031(3) -0.005(3) -0.010(3) 0.001(3)
C34 0.029(3) 0.038(3) 0.036(3) 0.001(3) 0.000(2) 0.009(2)
N1 0.030(2) 0.034(3) 0.029(2) 0.003(2) -0.005(2) -0.0074(19)

loop_
_atom_type_symbol
_atom_type_description
_atom_type_scat_dispersion_real
_atom_type_scat_dispersion_imag
_atom_type_scat_source
C C 0.0033 0.0016 'International Tables Vol C Tables 4.2.6.8 and 6.1.1.4'
H H 0.0000 0.0000 'International Tables Vol C Tables 4.2.6.8 and 6.1.1.4'
N N 0.0061 0.0033 'International Tables Vol C Tables 4.2.6.8 and 6.1.1.4'

loop_
_geom_angle_atom_site_label_1
_geom_angle_atom_site_label_2
_geom_angle_atom_site_label_3
_geom_angle
C2 C1 N1 122.0(4)
C2 C1 C6 117.1(4)
N1 C1 C6 120.9(4)
C3 C2 C1 121.0(4)
C3 C2 H2 119.5
C1 C2 H2 119.5
C4 C3 C2 122.2(5)
C4 C3 H3 118.9
C2 C3 H3 118.9
C3 C4 C5 116.6(4)
C3 C4 C7 121.6(4)
C5 C4 C7 121.7(4)
C6 C5 C4 122.3(4)
C6 C5 H5 118.9
C4 C5 H5 118.9
C5 C6 C1 120.8(4)
C5 C6 H6 119.6
C1 C6 H6 119.6
C4 C7 C8 113.8(4)
C4 C7 H7A 108.8
C8 C7 H7A 108.8
C4 C7 H7B 108.8
C8 C7 H7B 108.8
H7A C7 H7B 107.7
C9 C8 C7 114.7(4)
C9 C8 H8A 108.6
C7 C8 H8A 108.6
C9 C8 H8B 108.6
C7 C8 H8B 108.6
H8A C8 H8B 107.6
C10 C9 C8 112.8(3)
C10 C9 C14 109.2(4)
C8 C9 C14 111.2(4)
C10 C9 H9 107.8
C8 C9 H9 107.8
C14 C9 H9 107.8
C9 C10 C11 112.0(3)
C9 C10 H10A 109.2
C11 C10 H10A 109.2
C9 C10 H10B 109.2
C11 C10 H10B 109.2
H10A C10 H10B 107.9
C10 C11 C12 113.4(4)
C10 C11 H11A 108.9
C12 C11 H11A 108.9
C10 C11 H11B 108.9
C12 C11 H11B 108.9
H11A C11 H11B 107.7
C15 C12 C13 112.7(4)
C15 C12 C11 110.6(4)
C13 C12 C11 109.6(4)
C15 C12 H12 107.9
C13 C12 H12 107.9
C11 C12 H12 107.9
C14 C13 C12 112.0(3)
C14 C13 H13A 109.2
C12 C13 H13A 109.2
C14 C13 H13B 109.2
C12 C13 H13B 109.2
H13A C13 H13B 107.9
C13 C14 C9 112.3(4)
C13 C14 H14A 109.1
C9 C14 H14A 109.1
C13 C14 H14B 109.1
C9 C14 H14B 109.1
H14A C14 H14B 107.9
C12 C15 C16 115.2(4)
C12 C15 H15A 108.5
C16 C15 H15A 108.5
C12 C15 H15B 108.5
C16 C15 H15B 108.5
H15A C15 H15B 107.5
C17 C16 C15 112.7(4)
C17 C16 H16A 109.0
C15 C16 H16A 109.0
C17 C16 H16B 109.0
C15 C16 H16B 109.0
H16A C16 H16B 107.8
C18 C17 C30 119.1(4)
C18 C17 C16 119.0(4)
C30 C17 C16 121.9(4)
C19 C18 C17 122.1(4)
C19 C18 H18 118.9
C17 C18 H18 118.9
C18 C19 C20 120.6(4)
C18 C19 H19 119.7
C20 C19 H19 119.7
C19 C20 C31 118.9(4)
C19 C20 C21 122.6(4)
C31 C20 C21 118.5(4)
C22 C21 C20 122.0(4)
C22 C21 H21 119.0
C20 C21 H21 119.0
C21 C22 C23 121.2(4)
C21 C22 H22 119.4
C23 C22 H22 119.4
C24 C23 C32 118.9(4)
C24 C23 C22 122.7(4)
C32 C23 C22 118.5(4)
C25 C24 C23 121.0(4)
C25 C24 H24 119.5
C23 C24 H24 119.5
C24 C25 C26 120.5(4)
C24 C25 H25 119.7
C26 C25 H25 119.7
C25 C26 C27 120.6(4)
C25 C26 H26 119.7
C27 C26 H26 119.7
C26 C27 C32 119.3(4)
C26 C27 C28 122.2(4)
C32 C27 C28 118.5(4)
C29 C28 C27 121.6(4)
C29 C28 H28 119.2
C27 C28 H28 119.2
C28 C29 C30 121.8(4)
C28 C29 H29 119.1
C30 C29 H29 119.1
C17 C30 C31 119.0(4)
C17 C30 C29 123.2(4)
C31 C30 C29 117.9(4)
C20 C31 C30 120.3(4)
C20 C31 C32 119.5(4)
C30 C31 C32 120.2(4)
C27 C32 C23 119.6(4)
C27 C32 C31 120.0(4)
C23 C32 C31 120.4(4)
N1 C33 H33A 109.5
N1 C33 H33B 109.5
H33A C33 H33B 109.5
N1 C33 H33C 109.5
H33A C33 H33C 109.5
H33B C33 H33C 109.5
N1 C34 H34A 109.5
N1 C34 H34B 109.5
H34A C34 H34B 109.5
N1 C34 H34C 109.5
H34A C34 H34C 109.5
H34B C34 H34C 109.5
C1 N1 C33 118.7(4)
C1 N1 C34 118.8(4)
C33 N1 C34 115.0(4)

loop_
_geom_bond_atom_site_label_1
_geom_bond_atom_site_label_2
_geom_bond_distance
C1 C2 1.389(6)
C1 N1 1.390(5)
C1 C6 1.397(6)
C2 C3 1.382(6)
C2 H2 0.9500
C3 C4 1.380(6)
C3 H3 0.9500
C4 C5 1.384(6)
C4 C7 1.504(6)
C5 C6 1.380(6)
C5 H5 0.9500
C6 H6 0.9500
C7 C8 1.532(6)
C7 H7A 0.9900
C7 H7B 0.9900
C8 C9 1.521(5)
C8 H8A 0.9900
C8 H8B 0.9900
C9 C10 1.518(6)
C9 C14 1.529(5)
C9 H9 1.0000
C10 C11 1.518(5)
C10 H10A 0.9900
C10 H10B 0.9900
C11 C12 1.525(5)
C11 H11A 0.9900
C11 H11B 0.9900
C12 C15 1.519(5)
C12 C13 1.522(6)
C12 H12 1.0000
C13 C14 1.520(5)
C13 H13A 0.9900
C13 H13B 0.9900
C14 H14A 0.9900
C14 H14B 0.9900
C15 C16 1.529(5)
C15 H15A 0.9900
C15 H15B 0.9900
C16 C17 1.507(6)
C16 H16A 0.9900
C16 H16B 0.9900
C17 C18 1.385(6)
C17 C30 1.412(6)
C18 C19 1.379(6)
C18 H18 0.9500
C19 C20 1.387(5)
C19 H19 0.9500
C20 C31 1.419(6)
C20 C21 1.433(6)
C21 C22 1.343(6)
C21 H21 0.9500
C22 C23 1.433(6)
C22 H22 0.9500
C23 C24 1.396(6)
C23 C32 1.418(6)
C24 C25 1.378(6)
C24 H24 0.9500
C25 C26 1.381(6)
C25 H25 0.9500
C26 C27 1.393(6)
C26 H26 0.9500
C27 C32 1.417(6)
C27 C28 1.426(6)
C28 C29 1.351(6)
C28 H28 0.9500
C29 C30 1.433(6)
C29 H29 0.9500
C30 C31 1.422(6)
C31 C32 1.428(5)
C33 N1 1.452(5)
C33 H33A 0.9800
C33 H33B 0.9800
C33 H33C 0.9800
C34 N1 1.454(5)
C34 H34A 0.9800
C34 H34B 0.9800
C34 H34C 0.9800

loop_
_geom_hbond_atom_site_label_D
_geom_hbond_atom_site_label_H
_geom_hbond_atom_site_label_A
_geom_hbond_site_symmetry_A
_geom_hbond_distance_DH
_geom_hbond_distance_HA
_geom_hbond_distance_DA
_geom_hbond_angle_DHA
C26 H26 Cg1 2_655 0.95 2.603 3.4927(15) 156

loop_
_geom_torsion_atom_site_label_1
_geom_torsion_atom_site_label_2
_geom_torsion_atom_site_label_3
_geom_torsion_atom_site_label_4
_geom_torsion
N1 C1 C2 C3 -176.5(4)
C6 C1 C2 C3 1.2(7)
C1 C2 C3 C4 -0.2(7)
C2 C3 C4 C5 -0.8(7)
C2 C3 C4 C7 178.4(4)
C3 C4 C5 C6 1.0(7)
C7 C4 C5 C6 -178.3(4)
C4 C5 C6 C1 0.0(7)
C2 C1 C6 C5 -1.1(7)
N1 C1 C6 C5 176.7(4)
C3 C4 C7 C8 -101.6(5)
C5 C4 C7 C8 77.7(6)
C4 C7 C8 C9 -178.9(4)
C7 C8 C9 C10 -66.3(5)
C7 C8 C9 C14 170.6(4)
C8 C9 C10 C11 -178.8(4)
C14 C9 C10 C11 -54.7(5)
C9 C10 C11 C12 55.3(5)
C10 C11 C12 C15 -178.0(4)
C10 C11 C12 C13 -53.2(5)
C15 C12 C13 C14 177.1(4)
C11 C12 C13 C14 53.5(5)
C12 C13 C14 C9 -56.7(5)
C10 C9 C14 C13 55.9(5)
C8 C9 C14 C13 -179.0(4)
C13 C12 C15 C16 63.9(5)
C11 C12 C15 C16 -173.0(4)
C12 C15 C16 C17 179.5(4)
C15 C16 C17 C18 -90.4(5)
C15 C16 C17 C30 88.8(5)
C30 C17 C18 C19 0.6(7)
C16 C17 C18 C19 179.8(4)
C17 C18 C19 C20 0.8(7)
C18 C19 C20 C31 -0.8(6)
C18 C19 C20 C21 177.9(4)
C19 C20 C21 C22 -179.4(4)
C31 C20 C21 C22 -0.7(7)
C20 C21 C22 C23 0.5(7)
C21 C22 C23 C24 -179.7(4)
C21 C22 C23 C32 0.4(6)
C32 C23 C24 C25 0.9(7)
C22 C23 C24 C25 -179.0(4)
C23 C24 C25 C26 -0.6(7)
C24 C25 C26 C27 -0.9(7)
C25 C26 C27 C32 1.9(6)
C25 C26 C27 C28 -177.8(4)
C26 C27 C28 C29 -179.5(4)
C32 C27 C28 C29 0.8(7)
C27 C28 C29 C30 0.8(7)
C18 C17 C30 C31 -1.9(6)
C16 C17 C30 C31 178.9(4)
C18 C17 C30 C29 178.2(4)
C16 C17 C30 C29 -1.0(6)
C28 C29 C30 C17 177.4(4)
C28 C29 C30 C31 -2.5(6)
C19 C20 C31 C30 -0.6(6)
C21 C20 C31 C30 -179.3(4)
C19 C20 C31 C32 178.8(4)
C21 C20 C31 C32 0.0(6)
C17 C30 C31 C20 1.9(6)
C29 C30 C31 C20 -178.2(4)
C17 C30 C31 C32 -177.4(4)
C29 C30 C31 C32 2.5(6)
C26 C27 C32 C23 -1.6(6)
C28 C27 C32 C23 178.2(4)
C26 C27 C32 C31 179.6(4)
C28 C27 C32 C31 -0.7(6)
C24 C23 C32 C27 0.2(6)
C22 C23 C32 C27 -179.9(4)
C24 C23 C32 C31 179.0(4)
C22 C23 C32 C31 -1.0(6)
C20 C31 C32 C27 179.7(4)
C30 C31 C32 C27 -1.0(6)
C20 C31 C32 C23 0.8(6)
C30 C31 C32 C23 -179.8(4)
C2 C1 N1 C33 -1.6(7)
C6 C1 N1 C33 -179.2(4)
C2 C1 N1 C34 -149.8(4)
C6 C1 N1 C34 32.5(6)
